data_1506280
loop_
_publ_author_name
'Banwell, Martin G.'
'Phillis, Andrew T.'
'Willis, Anthony C.'

_publ_section_title
;
 Exploitation of cyclopropane ring-cleavage reactions for the rapid
 assembly of tetracyclic frameworks related to gibberellins.
;
_journal_issue 23
_journal_name_full 'Organic letters'
_journal_page_first 5341
_journal_page_last 5344
_journal_paper_doi 10.1021/ol062224d
_journal_volume 8
_journal_year 2006
_chemical_compound_source local
_chemical_formula_moiety 'C18 H21 Cl5 O'
_chemical_formula_sum 'C18 H21 Cl5 O'
_chemical_formula_weight 430.63
_space_group_IT_number 2
_symmetry_cell_setting triclinic
_symmetry_space_group_name_Hall '-P 1'
_symmetry_space_group_name_H-M 'P -1'
_atom_sites_solution_hydrogens geom
_atom_sites_solution_primary direct
_audit_creation_date 06-06-09
_audit_creation_method CRYSTALS_ver_12.18
_audit_update_record
;
2006-06-15 - Report on C18 H21 Cl5 O
              by Anthony C. Willis
              for   Andrew Phillis and Martin Banwell

2006-06-15 - passes checkcif tests with no warnings
;
_cell_angle_alpha 111.3165(13)
_cell_angle_beta 93.605(2)
_cell_angle_gamma 99.927(2)
_cell_formula_units_Z 4
_cell_length_a 6.6052(2)
_cell_length_b 16.5809(5)
_cell_length_c 19.2553(6)
_cell_measurement_reflns_used 127007
_cell_measurement_temperature 200
_cell_measurement_theta_max 27
_cell_measurement_theta_min 3
_cell_volume 1916.96(10)
_computing_cell_refinement 'Denzo/Scalepack '
_computing_data_collection 'COLLECT (Nonius BV, 1997)'
_computing_data_reduction 'Denzo/Scalepack (Otwinowski & Minor, 1997)'
_computing_molecular_graphics
;
ORTEP-II (Johnson 1976) in teXsan (MSC, 1992-1997)
;
_computing_publication_material 'CRYSTALS '
_computing_structure_refinement 'CRYSTALS (Watkin et al 2003)'
_computing_structure_solution 'SIR92 (Altomare et al, 1994)'
_diffrn_ambient_temperature 200
_diffrn_measured_fraction_theta_full 0.996
_diffrn_measured_fraction_theta_max 0.993
_diffrn_measurement_device_type 'Nonius KappaCCD'
_diffrn_measurement_method ' \f and \w scans with CCD '
_diffrn_radiation_monochromator graphite
_diffrn_radiation_type 'Mo K\a'
_diffrn_radiation_wavelength 0.71073
_diffrn_reflns_av_R_equivalents 0.061
_diffrn_reflns_limit_h_max 8
_diffrn_reflns_limit_h_min -8
_diffrn_reflns_limit_k_max 21
_diffrn_reflns_limit_k_min -21
_diffrn_reflns_limit_l_max 25
_diffrn_reflns_limit_l_min -25
_diffrn_reflns_number 31886
_diffrn_reflns_theta_full 27.003
_diffrn_reflns_theta_max 27.554
_diffrn_reflns_theta_min 2.697
_diffrn_standards_number 0
_exptl_absorpt_coefficient_mu 0.760
_exptl_absorpt_correction_T_max 0.957
_exptl_absorpt_correction_T_min 0.831
_exptl_absorpt_correction_type integration
_exptl_absorpt_process_details
;
via Gaussian method (Coppens, 1970) implemented in maXus (2000)
;
_exptl_crystal_colour colourless
_exptl_crystal_density_diffrn 1.492
_exptl_crystal_density_meas ?
_exptl_crystal_description needle
_exptl_crystal_F_000 888
_exptl_crystal_size_max 0.40
_exptl_crystal_size_mid 0.12
_exptl_crystal_size_min 0.06
_refine_diff_density_max 0.43
_refine_diff_density_min -0.38
_refine_ls_extinction_method None
_refine_ls_goodness_of_fit_ref 1.0263
_refine_ls_hydrogen_treatment refxyz
_refine_ls_matrix_type full
_refine_ls_number_parameters 560
_refine_ls_number_reflns 5412
_refine_ls_number_restraints 0
_refine_ls_R_factor_all 0.0878
_refine_ls_R_factor_gt 0.0517
_refine_ls_shift/su_max 0.005830
_refine_ls_structure_factor_coef F
_refine_ls_weighting_details
;
  Method, part 1, Chebychev polynomial, (Watkin, 1994, Prince, 1982)
  [weight] = 1.0/[A~0~*T~0~(x)+A~1~*T~1~(x) ... +A~n-1~]*T~n-1~(x)]
  where A~i~ are the Chebychev coefficients listed below and x= Fcalc/Fmax
  Method = Robust Weighting (Prince, 1982)
  W = [weight] * [1-(deltaF/6*sigmaF)^2^]^2^
  A~i~ are:
  2.07 -0.0936 1.77
;
_refine_ls_weighting_scheme calc
_refine_ls_wR_factor_all 0.0504
_refine_ls_wR_factor_gt 0.0452
_refine_ls_wR_factor_ref 0.0452
_reflns_limit_h_max 8
_reflns_limit_h_min -8
_reflns_limit_k_max 20
_reflns_limit_k_min -21
_reflns_limit_l_max 25
_reflns_limit_l_min 0
_reflns_number_gt 5412
_reflns_number_total 8806
_reflns_threshold_expression I>3.0\s(I)
_oxford_diffrn_Wilson_B_factor 3.29
_oxford_diffrn_Wilson_scale 4.61
_oxford_refine_ls_scale 0.5526(14)
_oxford_structure_analysis_title '6081730 ban0618'
_cod_data_source_file ol062224dsi20060907_092232.cif
_cod_data_source_block ban0618
_cod_depositor_comments
;
The following automatic conversions were performed:

'_symmetry_cell_setting' value 'Triclinic' changed to 'triclinic'
according to /home/saulius/struct/CIF-dictionaries/cif_core.dic
dictionary named 'cif_core.dic' version 2.4.1 from 2010-06-29.

Automatic conversion script
Id: cif_fix_values 1715 2011-07-08 13:25:40Z adriana 

The following automatic conversions were performed:

'_exptl_crystal_density_meas' value 'not measured' was changed to '?'
- the value is perceived as not measured.

Automatic conversion script
Id: cif_fix_values 3008 2015-01-20 13:52:24Z robertas 
;
_cod_original_sg_symbol_H-M 'P -1 '
_cod_database_code 1506280

loop_
_symmetry_equiv_pos_as_xyz
x,y,z
-x,-y,-z

loop_
_atom_site_label
_atom_site_type_symbol
_atom_site_fract_x
_atom_site_fract_y
_atom_site_fract_z
_atom_site_U_iso_or_equiv
_atom_site_occupancy
_atom_site_adp_type
Cl18 Cl 0.64549(14) 0.38081(6) 0.51091(5) 0.0545 1.0000 Uani
Cl19 Cl 0.24142(14) 0.41205(5) 0.54890(4) 0.0466 1.0000 Uani
Cl22 Cl -0.05925(13) 0.08811(5) 0.08646(4) 0.0458 1.0000 Uani
Cl23 Cl 0.41959(14) 0.11657(5) 0.15922(5) 0.0464 1.0000 Uani
Cl24 Cl 0.46836(13) 0.30392(5) 0.19359(5) 0.0462 1.0000 Uani
Cl118 Cl 0.10316(14) 0.10777(6) 0.70915(5) 0.0524 1.0000 Uani
Cl119 Cl 0.49849(15) 0.05397(6) 0.70576(5) 0.0552 1.0000 Uani
Cl122 Cl 0.83053(14) 0.61370(5) 0.93650(5) 0.0501 1.0000 Uani
Cl123 Cl 0.33396(13) 0.52944(5) 0.88648(5) 0.0464 1.0000 Uani
Cl124 Cl 0.41058(13) 0.46637(5) 0.73128(4) 0.0428 1.0000 Uani
O20 O 0.0606(4) 0.35701(13) 0.26434(11) 0.0391 1.0000 Uani
O120 O 0.7927(3) 0.38132(14) 0.72294(12) 0.0402 1.0000 Uani
C1 C 0.1278(5) 0.20820(18) 0.23327(15) 0.0332 1.0000 Uani
C2 C 0.0734(5) 0.19181(19) 0.15107(16) 0.0348 1.0000 Uani
C3 C 0.2951(5) 0.20635(18) 0.18355(16) 0.0348 1.0000 Uani
C4 C 0.0800(6) 0.13751(19) 0.26684(17) 0.0378 1.0000 Uani
C5 C 0.0314(4) 0.19201(18) 0.34608(16) 0.0324 1.0000 Uani
C6 C -0.0328(5) 0.14241(19) 0.39679(17) 0.0353 1.0000 Uani
C7 C 0.0841(5) 0.20183(19) 0.47589(16) 0.0331 1.0000 Uani
C8 C 0.1043(6) 0.1549(2) 0.53029(19) 0.0418 1.0000 Uani
C9 C 0.2525(6) 0.0907(2) 0.5087(2) 0.0464 1.0000 Uani
C10 C 0.4624(6) 0.1368(3) 0.4997(2) 0.0475 1.0000 Uani
C11 C 0.4405(5) 0.1788(2) 0.44163(19) 0.0382 1.0000 Uani
C12 C 0.2970(5) 0.24603(18) 0.45969(15) 0.0323 1.0000 Uani
C13 C 0.2274(4) 0.26106(17) 0.39030(15) 0.0303 1.0000 Uani
C14 C 0.2649(5) 0.32106(18) 0.35970(16) 0.0313 1.0000 Uani
C15 C 0.0905(5) 0.29356(18) 0.29429(16) 0.0324 1.0000 Uani
C16 C -0.0930(5) 0.2530(2) 0.32655(18) 0.0369 1.0000 Uani
C17 C 0.3987(5) 0.3310(2) 0.52671(17) 0.0379 1.0000 Uani
C21 C 0.0013(7) 0.4319(2) 0.3165(2) 0.0499 1.0000 Uani
C101 C 0.6517(5) 0.43615(18) 0.84181(16) 0.0330 1.0000 Uani
C102 C 0.7381(5) 0.52919(18) 0.84825(17) 0.0351 1.0000 Uani
C103 C 0.5113(5) 0.49076(18) 0.82523(16) 0.0331 1.0000 Uani
C104 C 0.6381(6) 0.40775(19) 0.90862(17) 0.0377 1.0000 Uani
C105 C 0.6859(5) 0.31336(18) 0.87643(16) 0.0338 1.0000 Uani
C106 C 0.7043(5) 0.2638(2) 0.92909(18) 0.0382 1.0000 Uani
C107 C 0.5884(5) 0.16811(19) 0.88220(17) 0.0344 1.0000 Uani
C108 C 0.5197(6) 0.1111(2) 0.9270(2) 0.0421 1.0000 Uani
C109 C 0.3484(6) 0.1407(2) 0.9740(2) 0.0458 1.0000 Uani
C110 C 0.1655(5) 0.1456(2) 0.9248(2) 0.0445 1.0000 Uani
C111 C 0.2335(5) 0.2071(2) 0.88429(19) 0.0374 1.0000 Uani
C112 C 0.4035(5) 0.17966(17) 0.83350(15) 0.0311 1.0000 Uani
C113 C 0.5115(4) 0.25416(18) 0.81404(15) 0.0298 1.0000 Uani
C114 C 0.5246(5) 0.27935(17) 0.75614(16) 0.0317 1.0000 Uani
C115 C 0.7125(5) 0.35689(18) 0.77983(16) 0.0336 1.0000 Uani
C116 C 0.8550(5) 0.3285(2) 0.82947(18) 0.0374 1.0000 Uani
C117 C 0.3112(5) 0.0941(2) 0.76513(18) 0.0381 1.0000 Uani
C121 C 0.8919(6) 0.3172(2) 0.6738(2) 0.0447 1.0000 Uani
H21 H 0.027(5) 0.239(2) 0.1358(19) 0.0399 1.0000 Uiso
H41 H 0.207(6) 0.110(2) 0.2683(19) 0.0436 1.0000 Uiso
H42 H -0.049(6) 0.090(2) 0.2375(19) 0.0436 1.0000 Uiso
H61 H -0.179(6) 0.131(2) 0.3979(19) 0.0418 1.0000 Uiso
H62 H 0.012(5) 0.084(2) 0.3809(19) 0.0418 1.0000 Uiso
H71 H 0.002(5) 0.249(2) 0.4985(18) 0.0398 1.0000 Uiso
H81 H 0.161(6) 0.197(3) 0.579(2) 0.0516 1.0000 Uiso
H82 H -0.044(6) 0.123(2) 0.534(2) 0.0516 1.0000 Uiso
H91 H 0.258(6) 0.064(3) 0.544(2) 0.0586 1.0000 Uiso
H92 H 0.182(6) 0.043(3) 0.460(2) 0.0586 1.0000 Uiso
H101 H 0.526(6) 0.183(3) 0.549(2) 0.0587 1.0000 Uiso
H102 H 0.562(6) 0.095(3) 0.481(2) 0.0587 1.0000 Uiso
H111 H 0.569(6) 0.204(2) 0.439(2) 0.0470 1.0000 Uiso
H112 H 0.384(6) 0.135(3) 0.396(2) 0.0470 1.0000 Uiso
H141 H 0.369(5) 0.369(2) 0.3703(18) 0.0349 1.0000 Uiso
H161 H -0.135(6) 0.295(2) 0.368(2) 0.0432 1.0000 Uiso
H162 H -0.211(6) 0.220(2) 0.289(2) 0.0432 1.0000 Uiso
H171 H 0.423(5) 0.321(2) 0.573(2) 0.0441 1.0000 Uiso
H211 H -0.004(7) 0.474(3) 0.296(2) 0.0624 1.0000 Uiso
H212 H 0.097(7) 0.454(3) 0.359(3) 0.0624 1.0000 Uiso
H213 H -0.130(7) 0.414(3) 0.330(2) 0.0624 1.0000 Uiso
H1021 H 0.815(5) 0.533(2) 0.811(2) 0.0404 1.0000 Uiso
H1041 H 0.749(6) 0.445(2) 0.946(2) 0.0434 1.0000 Uiso
H1042 H 0.493(6) 0.408(2) 0.925(2) 0.0434 1.0000 Uiso
H1061 H 0.642(6) 0.290(2) 0.973(2) 0.0442 1.0000 Uiso
H1062 H 0.851(6) 0.267(2) 0.9447(19) 0.0442 1.0000 Uiso
H1071 H 0.677(6) 0.142(2) 0.848(2) 0.0405 1.0000 Uiso
H1081 H 0.636(6) 0.113(2) 0.960(2) 0.0531 1.0000 Uiso
H1082 H 0.465(6) 0.048(3) 0.892(2) 0.0531 1.0000 Uiso
H1091 H 0.306(6) 0.099(3) 0.998(2) 0.0584 1.0000 Uiso
H1092 H 0.401(6) 0.200(3) 1.017(2) 0.0584 1.0000 Uiso
H1101 H 0.062(7) 0.165(3) 0.956(2) 0.0571 1.0000 Uiso
H1102 H 0.102(6) 0.079(3) 0.882(2) 0.0571 1.0000 Uiso
H1111 H 0.297(6) 0.269(2) 0.926(2) 0.0471 1.0000 Uiso
H1112 H 0.119(6) 0.207(2) 0.851(2) 0.0471 1.0000 Uiso
H1141 H 0.446(5) 0.257(2) 0.7081(19) 0.0360 1.0000 Uiso
H1161 H 0.980(6) 0.379(2) 0.8626(19) 0.0433 1.0000 Uiso
H1162 H 0.900(5) 0.276(2) 0.799(2) 0.0433 1.0000 Uiso
H1171 H 0.256(6) 0.050(2) 0.780(2) 0.0442 1.0000 Uiso
H1211 H 0.931(6) 0.332(2) 0.630(2) 0.0525 1.0000 Uiso
H1212 H 1.020(6) 0.316(2) 0.704(2) 0.0525 1.0000 Uiso
H1213 H 0.803(6) 0.257(3) 0.654(2) 0.0525 1.0000 Uiso

loop_
_atom_site_aniso_label
_atom_site_aniso_U_11
_atom_site_aniso_U_22
_atom_site_aniso_U_33
_atom_site_aniso_U_23
_atom_site_aniso_U_13
_atom_site_aniso_U_12
Cl18 0.0419(5) 0.0516(5) 0.0545(5) 0.0114(4) -0.0014(4) -0.0076(4)
Cl19 0.0626(5) 0.0335(4) 0.0380(4) 0.0048(3) 0.0078(4) 0.0143(3)
Cl22 0.0497(5) 0.0403(4) 0.0338(4) 0.0036(3) 0.0022(3) -0.0012(3)
Cl23 0.0528(5) 0.0429(4) 0.0458(4) 0.0134(3) 0.0116(4) 0.0219(4)
Cl24 0.0445(4) 0.0385(4) 0.0540(5) 0.0189(3) 0.0061(4) 0.0017(3)
Cl118 0.0486(5) 0.0439(4) 0.0512(5) 0.0083(4) -0.0118(4) 0.0035(4)
Cl119 0.0586(5) 0.0417(4) 0.0497(5) -0.0028(3) 0.0091(4) 0.0146(4)
Cl122 0.0594(5) 0.0303(4) 0.0436(4) 0.0015(3) -0.0057(4) -0.0017(3)
Cl123 0.0474(5) 0.0397(4) 0.0494(4) 0.0111(3) 0.0164(4) 0.0121(3)
Cl124 0.0492(5) 0.0377(4) 0.0374(4) 0.0110(3) -0.0029(3) 0.0091(3)
O20 0.0521(13) 0.0313(10) 0.0374(11) 0.0133(9) 0.0080(10) 0.0161(9)
O120 0.0486(13) 0.0353(11) 0.0402(11) 0.0153(9) 0.0186(10) 0.0110(9)
C1 0.0389(16) 0.0266(13) 0.0298(14) 0.0065(11) 0.0047(12) 0.0055(11)
C2 0.0387(16) 0.0301(14) 0.0308(14) 0.0073(11) 0.0015(12) 0.0054(12)
C3 0.0380(16) 0.0305(14) 0.0349(14) 0.0102(12) 0.0082(12) 0.0084(12)
C4 0.0471(18) 0.0289(14) 0.0328(15) 0.0083(12) 0.0051(13) 0.0038(13)
C5 0.0326(15) 0.0287(13) 0.0303(14) 0.0066(11) 0.0033(11) 0.0025(11)
C6 0.0327(16) 0.0305(14) 0.0417(16) 0.0126(12) 0.0088(13) 0.0051(12)
C7 0.0352(15) 0.0311(14) 0.0330(14) 0.0099(11) 0.0106(12) 0.0099(12)
C8 0.050(2) 0.0418(17) 0.0378(16) 0.0180(14) 0.0096(15) 0.0118(15)
C9 0.057(2) 0.0417(18) 0.0485(19) 0.0234(16) 0.0100(17) 0.0151(16)
C10 0.047(2) 0.0503(19) 0.0495(19) 0.0187(16) 0.0078(16) 0.0202(16)
C11 0.0366(17) 0.0387(16) 0.0416(17) 0.0155(14) 0.0090(14) 0.0117(13)
C12 0.0345(15) 0.0303(14) 0.0297(13) 0.0075(11) 0.0091(12) 0.0078(11)
C13 0.0286(14) 0.0289(13) 0.0296(13) 0.0057(11) 0.0058(11) 0.0073(11)
C14 0.0316(15) 0.0230(13) 0.0332(14) 0.0044(11) 0.0057(11) 0.0035(11)
C15 0.0390(16) 0.0259(13) 0.0322(14) 0.0091(11) 0.0062(12) 0.0101(11)
C16 0.0351(16) 0.0374(15) 0.0350(15) 0.0099(13) 0.0035(13) 0.0089(13)
C17 0.0414(17) 0.0354(15) 0.0328(15) 0.0097(12) 0.0034(13) 0.0055(13)
C21 0.073(3) 0.0353(17) 0.048(2) 0.0158(15) 0.0155(18) 0.0257(17)
C101 0.0356(15) 0.0260(13) 0.0320(14) 0.0062(11) 0.0037(12) 0.0040(11)
C102 0.0394(16) 0.0263(13) 0.0353(15) 0.0085(11) 0.0067(13) 0.0025(12)
C103 0.0388(16) 0.0251(13) 0.0319(14) 0.0076(11) 0.0026(12) 0.0056(11)
C104 0.0511(19) 0.0274(14) 0.0296(14) 0.0068(11) 0.0032(14) 0.0053(13)
C105 0.0371(16) 0.0271(13) 0.0343(14) 0.0104(11) 0.0007(12) 0.0040(11)
C106 0.0407(18) 0.0340(15) 0.0360(16) 0.0119(13) -0.0019(13) 0.0037(13)
C107 0.0352(16) 0.0294(13) 0.0371(15) 0.0106(12) 0.0035(13) 0.0080(12)
C108 0.0486(19) 0.0351(16) 0.0491(18) 0.0227(14) 0.0023(15) 0.0121(14)
C109 0.058(2) 0.0423(18) 0.0456(18) 0.0243(16) 0.0145(16) 0.0134(16)
C110 0.0421(18) 0.0463(19) 0.054(2) 0.0258(16) 0.0173(16) 0.0149(15)
C111 0.0359(16) 0.0386(16) 0.0430(17) 0.0188(14) 0.0100(14) 0.0126(13)
C112 0.0377(15) 0.0244(13) 0.0296(13) 0.0082(10) 0.0045(12) 0.0074(11)
C113 0.0314(14) 0.0261(12) 0.0300(13) 0.0083(11) 0.0009(11) 0.0077(11)
C114 0.0363(16) 0.0231(13) 0.0306(14) 0.0049(11) 0.0030(12) 0.0053(11)
C115 0.0373(16) 0.0284(14) 0.0327(14) 0.0094(11) 0.0063(12) 0.0046(12)
C116 0.0347(16) 0.0331(15) 0.0403(16) 0.0115(13) 0.0014(13) 0.0034(13)
C117 0.0366(16) 0.0287(14) 0.0451(17) 0.0105(13) 0.0061(13) 0.0049(12)
C121 0.047(2) 0.0420(18) 0.0413(17) 0.0097(14) 0.0169(15) 0.0088(15)

loop_
_atom_type_symbol
_atom_type_scat_dispersion_real
_atom_type_scat_dispersion_imag
_atom_type_scat_Cromer_Mann_a1
_atom_type_scat_Cromer_Mann_b1
_atom_type_scat_Cromer_Mann_a2
_atom_type_scat_Cromer_Mann_b2
_atom_type_scat_Cromer_Mann_a3
_atom_type_scat_Cromer_Mann_b3
_atom_type_scat_Cromer_Mann_a4
_atom_type_scat_Cromer_Mann_b4
_atom_type_scat_Cromer_Mann_c
_atom_type_scat_source
C 0.0033 0.0016 2.3100 20.8439 1.0200 10.2075 1.5886 0.5687 0.8650 51.6512 0.2156 'International Tables Vol C 4.2.6.8 and 6.1.1.4'
H 0.0000 0.0000 0.4930 10.5109 0.3229 26.1257 0.1402 3.1424 0.0408 57.7998 0.0030 'International Tables Vol C 4.2.6.8 and 6.1.1.4'
Cl 0.1484 0.1585 11.4604 0.0104 7.1964 1.1662 6.2556 18.5194 1.6455 47.7784 -9.5574 'International Tables Vol C 4.2.6.8 and 6.1.1.4'
O 0.0106 0.0060 3.0485 13.2771 2.2868 5.7011 1.5463 0.3239 0.8670 32.9089 0.2508 'International Tables Vol C 4.2.6.8 and 6.1.1.4'

loop_
_exptl_crystal_face_index_h
_exptl_crystal_face_index_k
_exptl_crystal_face_index_l
_exptl_crystal_face_perp_dist
1 0 0 0.200
-1 0 0 0.200
0 1 0 0.050
0 -1 0 0.090
0 0 1 0.010
0 0 -1 0.120
0 -1 1 0.001
0 1 -1 0.060
1 -1 -2 0.190

loop_
_geom_angle_atom_site_label_1
_geom_angle_atom_site_label_2
_geom_angle_atom_site_label_3
_geom_angle
_geom_angle_publ_flag
C15 O20 C21 113.4(2) yes
C115 O120 C121 113.4(2) yes
C2 C1 C3 59.6(2) yes
C2 C1 C4 124.3(2) yes
C3 C1 C4 120.7(2) yes
C2 C1 C15 119.4(2) yes
C3 C1 C15 124.0(2) yes
C4 C1 C15 104.5(2) yes
C1 C2 Cl22 121.3(2) yes
C1 C2 C3 59.90(19) yes
Cl22 C2 C3 121.1(2) yes
C1 C2 H21 120.6(19) no
Cl22 C2 H21 108.1(19) no
C3 C2 H21 119.2(20) no
C1 C3 C2 60.5(2) yes
C1 C3 Cl23 118.3(2) yes
C2 C3 Cl23 119.2(2) yes
C1 C3 Cl24 120.8(2) yes
C2 C3 Cl24 119.2(2) yes
Cl23 C3 Cl24 110.76(17) yes
C1 C4 C5 102.0(2) yes
C1 C4 H41 109.6(20) no
C5 C4 H41 113.4(20) no
C1 C4 H42 111.8(19) no
C5 C4 H42 109.1(20) no
H41 C4 H42 111(3) no
C4 C5 C6 117.7(2) yes
C4 C5 C13 108.6(2) yes
C6 C5 C13 104.9(2) yes
C4 C5 C16 100.2(2) yes
C6 C5 C16 124.4(3) yes
C13 C5 C16 99.1(2) yes
C5 C6 C7 105.5(2) yes
C5 C6 H61 113(2) no
C7 C6 H61 111(2) no
C5 C6 H62 111.7(20) no
C7 C6 H62 108.1(19) no
H61 C6 H62 107(3) no
C6 C7 C8 115.2(3) yes
C6 C7 C12 103.9(2) yes
C8 C7 C12 114.4(3) yes
C6 C7 H71 106.5(19) no
C8 C7 H71 107.5(19) no
C12 C7 H71 109.0(19) no
C7 C8 C9 112.8(3) yes
C7 C8 H81 110(2) no
C9 C8 H81 106(2) no
C7 C8 H82 109(2) no
C9 C8 H82 112(2) no
H81 C8 H82 108(3) no
C8 C9 C10 111.1(3) yes
C8 C9 H91 108(3) no
C10 C9 H91 114(3) no
C8 C9 H92 105(2) no
C10 C9 H92 111(2) no
H91 C9 H92 107(3) no
C9 C10 C11 110.9(3) yes
C9 C10 H101 109(2) no
C11 C10 H101 109(2) no
C9 C10 H102 114(2) no
C11 C10 H102 105(2) no
H101 C10 H102 109(3) no
C10 C11 C12 114.2(3) yes
C10 C11 H111 106(2) no
C12 C11 H111 112(2) no
C10 C11 H112 109(2) no
C12 C11 H112 106(2) no
H111 C11 H112 110(3) no
C11 C12 C7 109.0(2) yes
C11 C12 C13 110.6(2) yes
C7 C12 C13 100.8(2) yes
C11 C12 C17 110.9(3) yes
C7 C12 C17 111.0(2) yes
C13 C12 C17 114.0(2) yes
C5 C13 C12 110.3(2) yes
C5 C13 C14 108.9(2) yes
C12 C13 C14 140.1(3) yes
C13 C14 C15 105.9(2) yes
C13 C14 H141 132(2) no
C15 C14 H141 122(2) no
C1 C15 C14 106.5(2) yes
C1 C15 O20 111.8(2) yes
C14 C15 O20 117.6(2) yes
C1 C15 C16 99.8(2) yes
C14 C15 C16 100.5(2) yes
O20 C15 C16 118.5(2) yes
C5 C16 C15 92.8(2) yes
C5 C16 H161 115(2) no
C15 C16 H161 114(2) no
C5 C16 H162 112(2) no
C15 C16 H162 113(2) no
H161 C16 H162 109(3) no
C12 C17 Cl18 111.9(2) yes
C12 C17 Cl19 112.8(2) yes
Cl18 C17 Cl19 107.97(17) yes
C12 C17 H171 113(2) no
Cl18 C17 H171 106(2) no
Cl19 C17 H171 104(2) no
O20 C21 H211 110(3) no
O20 C21 H212 108(3) no
H211 C21 H212 111(4) no
O20 C21 H213 110(3) no
H211 C21 H213 110(4) no
H212 C21 H213 108(4) no
C102 C101 C103 59.57(19) yes
C102 C101 C104 124.3(2) yes
C103 C101 C104 122.3(3) yes
C102 C101 C115 119.6(3) yes
C103 C101 C115 123.2(2) yes
C104 C101 C115 103.9(2) yes
C101 C102 Cl122 120.5(2) yes
C101 C102 C103 59.93(19) yes
Cl122 C102 C103 120.7(2) yes
C101 C102 H1021 115(2) no
Cl122 C102 H1021 114(2) no
C103 C102 H1021 117(2) no
C101 C103 C102 60.51(19) yes
C101 C103 Cl124 119.5(2) yes
C102 C103 Cl124 117.3(2) yes
C101 C103 Cl123 119.9(2) yes
C102 C103 Cl123 120.3(2) yes
Cl124 C103 Cl123 111.12(17) yes
C101 C104 C105 102.4(2) yes
C101 C104 H1041 107(2) no
C105 C104 H1041 108(2) no
C101 C104 H1042 110.1(20) no
C105 C104 H1042 112.8(20) no
H1041 C104 H1042 116(3) no
C104 C105 C106 118.9(3) yes
C104 C105 C113 108.1(2) yes
C106 C105 C113 105.2(2) yes
C104 C105 C116 100.0(2) yes
C106 C105 C116 122.7(3) yes
C113 C105 C116 100.0(2) yes
C105 C106 C107 104.5(2) yes
C105 C106 H1061 110(2) no
C107 C106 H1061 112(2) no
C105 C106 H1062 111(2) no
C107 C106 H1062 112(2) no
H1061 C106 H1062 109(3) no
C106 C107 C108 115.7(3) yes
C106 C107 C112 103.8(2) yes
C108 C107 C112 113.6(3) yes
C106 C107 H1071 107(2) no
C108 C107 H1071 110(2) no
C112 C107 H1071 106(2) no
C107 C108 C109 113.4(3) yes
C107 C108 H1081 109(2) no
C109 C108 H1081 108(2) no
C107 C108 H1082 110(2) no
C109 C108 H1082 107(2) no
H1081 C108 H1082 109(3) no
C108 C109 C110 110.4(3) yes
C108 C109 H1091 109(2) no
C110 C109 H1091 111(2) no
C108 C109 H1092 112(2) no
C110 C109 H1092 110(2) no
H1091 C109 H1092 105(3) no
C109 C110 C111 111.0(3) yes
C109 C110 H1101 108(2) no
C111 C110 H1101 111(2) no
C109 C110 H1102 109(2) no
C111 C110 H1102 108(2) no
H1101 C110 H1102 110(3) no
C110 C111 C112 113.9(3) yes
C110 C111 H1111 106.0(20) no
C112 C111 H1111 107(2) no
C110 C111 H1112 110(2) no
C112 C111 H1112 105(2) no
H1111 C111 H1112 115(3) no
C111 C112 C107 108.4(2) yes
C111 C112 C113 111.9(2) yes
C107 C112 C113 100.1(2) yes
C111 C112 C117 109.8(2) yes
C107 C112 C117 111.9(2) yes
C113 C112 C117 114.3(2) yes
C105 C113 C112 110.2(2) yes
C105 C113 C114 108.4(2) yes
C112 C113 C114 140.6(3) yes
C113 C114 C115 106.1(2) yes
C113 C114 H1141 132(2) no
C115 C114 H1141 122(2) no
C114 C115 C101 106.7(2) yes
C114 C115 O120 117.4(2) yes
C101 C115 O120 111.5(2) yes
C114 C115 C116 100.2(2) yes
C101 C115 C116 99.6(2) yes
O120 C115 C116 119.2(3) yes
C115 C116 C105 93.3(2) yes
C115 C116 H1161 114.0(19) no
C105 C116 H1161 111.1(19) no
C115 C116 H1162 111(2) no
C105 C116 H1162 115(2) no
H1161 C116 H1162 112(3) no
C112 C117 Cl118 111.8(2) yes
C112 C117 Cl119 113.1(2) yes
Cl118 C117 Cl119 108.35(18) yes
C112 C117 H1171 111(2) no
Cl118 C117 H1171 106(2) no
Cl119 C117 H1171 106(2) no
O120 C121 H1211 112(2) no
O120 C121 H1212 108(2) no
H1211 C121 H1212 109(3) no
O120 C121 H1213 112(2) no
H1211 C121 H1213 107(3) no
H1212 C121 H1213 108(3) no

loop_
_geom_bond_atom_site_label_1
_geom_bond_atom_site_label_2
_geom_bond_distance
_geom_bond_publ_flag
Cl18 C17 1.792(3) yes
Cl19 C17 1.785(3) yes
Cl22 C2 1.749(3) yes
Cl23 C3 1.754(3) yes
Cl24 C3 1.752(3) yes
Cl118 C117 1.789(3) yes
Cl119 C117 1.786(3) yes
Cl122 C102 1.751(3) yes
Cl123 C103 1.749(3) yes
Cl124 C103 1.762(3) yes
O20 C15 1.406(3) yes
O20 C21 1.419(4) yes
O120 C115 1.402(4) yes
O120 C121 1.429(4) yes
C1 C2 1.513(4) yes
C1 C3 1.504(4) yes
C1 C4 1.530(4) yes
C1 C15 1.547(4) yes
C2 C3 1.499(4) yes
C2 H21 1.01(4) no
C4 C5 1.551(4) yes
C4 H41 1.03(4) no
C4 H42 1.02(4) no
C5 C6 1.525(4) yes
C5 C13 1.534(4) yes
C5 C16 1.537(4) yes
C6 C7 1.545(4) yes
C6 H61 0.95(4) no
C6 H62 1.00(4) no
C7 C8 1.527(4) yes
C7 C12 1.574(4) yes
C7 H71 1.02(3) no
C8 C9 1.534(5) yes
C8 H81 0.95(4) no
C8 H82 1.05(4) no
C9 C10 1.516(5) yes
C9 H91 0.94(4) no
C9 H92 1.00(4) no
C10 C11 1.529(5) yes
C10 H101 0.99(4) no
C10 H102 1.02(4) no
C11 C12 1.544(4) yes
C11 H111 0.89(4) no
C11 H112 0.91(4) no
C12 C13 1.504(4) yes
C12 C17 1.531(4) yes
C13 C14 1.326(4) yes
C14 C15 1.530(4) yes
C14 H141 0.91(3) no
C15 C16 1.557(4) yes
C16 H161 0.94(4) no
C16 H162 0.96(4) no
C17 H171 0.97(4) no
C21 H211 0.93(5) no
C21 H212 0.92(4) no
C21 H213 0.95(5) no
C101 C102 1.507(4) yes
C101 C103 1.498(4) yes
C101 C104 1.525(4) yes
C101 C115 1.554(4) yes
C102 C103 1.492(4) yes
C102 H1021 0.92(4) no
C104 C105 1.556(4) yes
C104 H1041 0.94(4) no
C104 H1042 1.03(4) no
C105 C106 1.531(4) yes
C105 C113 1.521(4) yes
C105 C116 1.525(4) yes
C106 C107 1.540(4) yes
C106 H1061 0.95(4) no
C106 H1062 0.99(4) no
C107 C108 1.529(4) yes
C107 C112 1.573(4) yes
C107 H1071 0.95(4) no
C108 C109 1.529(5) yes
C108 H1081 0.95(4) no
C108 H1082 1.00(4) no
C109 C110 1.520(5) yes
C109 H1091 0.97(4) no
C109 H1092 1.02(4) no
C110 C111 1.521(5) yes
C110 H1101 0.96(4) no
C110 H1102 1.10(4) no
C111 C112 1.554(4) yes
C111 H1111 1.04(4) no
C111 H1112 0.96(4) no
C112 C113 1.497(4) yes
C112 C117 1.536(4) yes
C113 C114 1.328(4) yes
C114 C115 1.534(4) yes
C114 H1141 0.94(3) no
C115 C116 1.546(4) yes
C116 H1161 1.04(4) no
C116 H1162 0.96(4) no
C117 H1171 0.92(4) no
C121 H1211 0.99(4) no
C121 H1212 1.00(4) no
C121 H1213 0.99(4) no

loop_
_geom_contact_atom_site_label_1
_geom_contact_atom_site_label_2
_geom_contact_distance
_geom_contact_site_symmetry_2
_geom_contact_publ_flag
Cl19 Cl124 3.354(1) . no
Cl24 Cl124 3.470(1) 2_666 no
Cl24 C103 3.533(3) 2_666 no
Cl24 C102 3.599(4) 2_666 no
O20 C102 3.536(4) 2_666 no
O120 C21 3.522(5) 2_666 no

loop_
_geom_torsion_atom_site_label_1
_geom_torsion_atom_site_label_2
_geom_torsion_atom_site_label_3
_geom_torsion_atom_site_label_4
_geom_torsion
_geom_torsion_publ_flag
Cl18 C17 C12 C7 178.1(2) no
Cl18 C17 C12 C11 56.8(4) no
Cl18 C17 C12 C13 -68.8(3) no
Cl19 C17 C12 C7 -59.9(3) no
Cl19 C17 C12 C11 178.8(2) no
Cl19 C17 C12 C13 53.1(3) no
Cl22 C2 C1 C3 110.3(3) no
Cl22 C2 C1 C4 1.9(5) no
Cl22 C2 C1 C15 -135.2(3) no
Cl22 C2 C3 Cl23 -2.7(4) no
Cl22 C2 C3 Cl24 138.5(2) no
Cl22 C2 C3 C1 -110.6(3) no
Cl23 C3 C1 C2 -109.5(2) no
Cl23 C3 C1 C4 4.9(3) no
Cl23 C3 C1 C15 143.7(3) no
Cl23 C3 C2 C1 107.9(3) no
Cl24 C3 C1 C2 108.5(3) no
Cl24 C3 C1 C4 -137.2(2) no
Cl24 C3 C1 C15 1.6(5) no
Cl24 C3 C2 C1 -110.9(2) no
Cl118 C117 C112 C107 -179.2(2) no
Cl118 C117 C112 C111 60.4(3) no
Cl118 C117 C112 C113 -66.4(3) no
Cl119 C117 C112 C107 -56.6(3) no
Cl119 C117 C112 C111 -176.9(3) no
Cl119 C117 C112 C113 56.3(4) no
Cl122 C102 C101 C103 110.1(3) no
Cl122 C102 C101 C104 -0.3(5) no
Cl122 C102 C101 C115 -136.5(3) no
Cl122 C102 C103 Cl123 -0.3(4) no
Cl122 C102 C103 Cl124 140.1(2) no
Cl122 C102 C103 C101 -109.8(3) no
Cl123 C103 C101 C102 -110.0(2) no
Cl123 C103 C101 C104 3.7(3) no
Cl123 C103 C101 C115 142.6(2) no
Cl123 C103 C102 C101 109.5(3) no
Cl124 C103 C101 C102 106.6(3) no
Cl124 C103 C101 C104 -139.7(2) no
Cl124 C103 C101 C115 -0.9(4) no
Cl124 C103 C102 C101 -110.1(2) no
O20 C15 C1 C2 -16.0(4) no
O20 C15 C1 C3 55.3(4) no
O20 C15 C1 C4 -160.5(3) no
O20 C15 C14 C13 163.8(3) no
O20 C15 C16 C5 178.5(2) no
O120 C115 C101 C102 -18.1(4) no
O120 C115 C101 C103 53.0(4) no
O120 C115 C101 C104 -162.0(2) no
O120 C115 C114 C113 164.2(3) no
O120 C115 C116 C105 179.3(2) no
C1 C4 C5 C6 177.8(3) no
C1 C4 C5 C13 -63.4(3) no
C1 C4 C5 C16 39.8(3) no
C1 C15 O20 C21 172.9(3) no
C1 C15 C14 C13 -70.0(3) no
C1 C15 C16 C5 57.1(2) no
C2 C1 C4 C5 -145.1(3) no
C2 C1 C15 C14 -145.6(3) no
C2 C1 C15 C16 110.2(3) no
C2 C3 C1 C4 114.3(3) no
C2 C3 C1 C15 -106.8(4) no
C3 C1 C4 C5 142.8(2) no
C3 C1 C15 C14 -74.4(4) no
C3 C1 C15 C16 -178.5(3) no
C3 C2 C1 C4 -108.4(4) no
C3 C2 C1 C15 114.5(3) no
C4 C1 C15 C14 69.9(3) no
C4 C1 C15 C16 -34.3(3) no
C4 C5 C6 C7 137.7(3) no
C4 C5 C13 C12 -119.0(3) no
C4 C5 C13 C14 68.7(3) no
C4 C5 C16 C15 -59.7(2) no
C5 C4 C1 C15 -2.9(3) no
C5 C6 C7 C8 -160.4(3) no
C5 C6 C7 C12 -34.4(3) no
C5 C13 C12 C7 -28.1(3) no
C5 C13 C12 C11 87.1(3) no
C5 C13 C12 C17 -147.1(3) no
C5 C13 C14 C15 0.8(3) no
C5 C16 C15 C14 -51.9(2) no
C6 C5 C13 C12 7.6(3) no
C6 C5 C13 C14 -164.7(3) no
C6 C5 C16 C15 166.3(2) no
C6 C7 C8 C9 70.0(4) no
C6 C7 C12 C11 -78.8(3) no
C6 C7 C12 C13 37.6(3) no
C6 C7 C12 C17 158.8(3) no
C7 C6 C5 C13 17.0(3) no
C7 C6 C5 C16 -95.3(3) no
C7 C8 C9 C10 53.8(4) no
C7 C12 C11 C10 -51.3(3) no
C7 C12 C13 C14 140.5(4) no
C8 C7 C12 C11 47.7(3) no
C8 C7 C12 C13 164.1(2) no
C8 C7 C12 C17 -74.7(3) no
C8 C9 C10 C11 -56.6(4) no
C9 C8 C7 C12 -50.4(3) no
C9 C10 C11 C12 57.4(3) no
C10 C11 C12 C13 -161.2(2) no
C10 C11 C12 C17 71.2(3) no
C11 C12 C13 C14 -104.3(4) no
C12 C13 C5 C16 137.0(3) no
C12 C13 C14 C15 -167.9(4) no
C13 C5 C16 C15 51.2(2) no
C13 C14 C15 C16 33.6(3) no
C14 C13 C5 C16 -35.3(3) no
C14 C13 C12 C17 21.6(6) no
C14 C15 O20 C21 -63.5(4) no
C16 C15 O20 C21 57.7(3) no
C101 C104 C105 C106 175.2(3) no
C101 C104 C105 C113 -65.2(3) no
C101 C104 C105 C116 38.8(3) no
C101 C115 O120 C121 167.1(2) no
C101 C115 C114 C113 -69.8(3) no
C101 C115 C116 C105 57.9(2) no
C102 C101 C104 C105 -143.4(3) no
C102 C101 C115 C114 -147.5(3) no
C102 C101 C115 C116 108.7(3) no
C102 C103 C101 C104 113.7(3) no
C102 C103 C101 C115 -107.4(3) no
C103 C101 C104 C105 143.7(3) no
C103 C101 C115 C114 -76.4(4) no
C103 C101 C115 C116 179.8(3) no
C103 C102 C101 C104 -110.4(4) no
C103 C102 C101 C115 113.4(3) no
C104 C101 C115 C114 68.6(3) no
C104 C101 C115 C116 -35.2(3) no
C104 C105 C106 C107 137.9(3) no
C104 C105 C113 C112 -118.8(3) no
C104 C105 C113 C114 69.5(3) no
C104 C105 C116 C115 -59.5(2) no
C105 C104 C101 C115 -1.8(3) no
C105 C106 C107 C108 -160.6(3) no
C105 C106 C107 C112 -35.5(3) no
C105 C113 C112 C107 -30.2(3) no
C105 C113 C112 C111 84.5(3) no
C105 C113 C112 C117 -149.9(3) no
C105 C113 C114 C115 0.3(3) no
C105 C116 C115 C114 -51.2(2) no
C106 C105 C113 C112 9.1(3) no
C106 C105 C113 C114 -162.6(3) no
C106 C105 C116 C115 166.4(2) no
C106 C107 C108 C109 68.4(4) no
C106 C107 C112 C111 -77.6(3) no
C106 C107 C112 C113 39.8(3) no
C106 C107 C112 C117 161.3(3) no
C107 C106 C105 C113 16.8(3) no
C107 C106 C105 C116 -96.0(3) no
C107 C108 C109 C110 54.1(3) no
C107 C112 C111 C110 -52.9(3) no
C107 C112 C113 C114 137.4(4) no
C108 C107 C112 C111 48.9(3) no
C108 C107 C112 C113 166.3(2) no
C108 C107 C112 C117 -72.2(3) no
C108 C109 C110 C111 -56.6(3) no
C109 C108 C107 C112 -51.6(3) no
C109 C110 C111 C112 58.5(3) no
C110 C111 C112 C113 -162.4(2) no
C110 C111 C112 C117 69.5(3) no
C111 C112 C113 C114 -108.0(4) no
C112 C113 C105 C116 137.2(3) no
C112 C113 C114 C115 -167.4(4) no
C113 C105 C116 C115 51.0(2) no
C113 C114 C115 C116 33.5(3) no
C114 C113 C105 C116 -34.5(3) no
C114 C113 C112 C117 17.6(6) no
C114 C115 O120 C121 -69.3(4) no
C116 C115 O120 C121 51.9(3) no

loop_
_oxford_twin_element_scale_factors
0.776(4)
0.224(4)
